data_1530781
loop_
_publ_author_name
'Sirotinkin, S.P.'
'Efremov, V.A.'
'Pokrovskii, A.N.'
'Kovba, L.M.'

_publ_section_title
;
 Crystal structure of lithium praseodymium sulfate Li Pr (S O4)2
;
_journal_name_full Kristallografiya
_journal_page_first 406
_journal_page_last 408
_journal_volume 23
_journal_year 1978
_chemical_formula_sum 'Li O8 Pr S2'
_chemical_name_systematic 'Li Pr (S O4)2'
_space_group_IT_number 14
_symmetry_space_group_name_Hall '-P 2bc'
_symmetry_space_group_name_H-M 'P 1 1 21/b'
_cell_angle_alpha 90
_cell_angle_beta 90
_cell_angle_gamma 105.25
_cell_formula_units_Z 4
_cell_length_a 13.69
_cell_length_b 7.005
_cell_length_c 6.692
_cell_volume 619.155
_citation_journal_id_ASTM KRISAJ
_cod_data_source_file Sirotinkin_KRISAJ_1978_310.cif
_cod_data_source_block Li1O8Pr1S2
_cod_original_cell_volume 619.1546
_cod_original_sg_symbol_Hall '-P 2ybc (-x,z,y)'
_cod_original_formula_sum 'Li1 O8 Pr1 S2'
_cod_database_code 1530781

loop_
_symmetry_equiv_pos_as_xyz
x,y,z
-x,-y+1/2,z+1/2
-x,-y,-z
x,y-1/2,-z-1/2

loop_
_atom_site_label
_atom_site_type_symbol
_atom_site_fract_x
_atom_site_fract_y
_atom_site_fract_z
_atom_site_occupancy
_atom_site_U_iso_or_equiv
S1 S+6 0.1039 0.3069 0.0721 1 0.0
O8 O-2 0.1635 0.3431 0.258 1 0.0
O2 O-2 0.3537 0.3355 0.4682 1 0.0
O6 O-2 0.1392 0.1601 -0.0543 1 0.0
O1 O-2 0.3789 0.5024 0.0102 1 0.0
O3 O-2 0.0028 0.2601 0.6126 1 0.0
Pr1 Pr+3 0.1845 0.3472 0.6093 1 0.0
O4 O-2 0.1272 0.4873 0.9472 1 0.0
Li1 Li+1 0.4445 0.462 0.245 1 0.0
O5 O-2 0.4829 0.2639 0.6849 1 0.0
O7 O-2 0.302 0.1424 0.7516 1 0.0
S2 S+6 0.3835 0.1848 0.5963 1 0.0
